data_7200801
loop_
_publ_author_name
'Hosseinzadeh, R.'
'Lasemi, Z.'
'Seichter, W.'
'Weber, E.'

_publ_section_title
;
 Competitive interactions in crystalline 9-pyridyl-9-fluorenols:
 crossover from O--H&#x22EF;O to O--H&#x22EF;N hydrogen bonding to
 construct intra- and intermolecular, helical and linear contact modes
;
_journal_issue 7
_journal_name_full CrystEngComm
_journal_page_first 1331
_journal_paper_doi 10.1039/b822101d
_journal_volume 11
_journal_year 2009
_chemical_formula_moiety 'C18 H13 N O'
_chemical_formula_sum 'C18 H13 N O'
_chemical_formula_weight 259.29
_chemical_name_systematic
;
?
;
_space_group_IT_number 14
_symmetry_cell_setting monoclinic
_symmetry_space_group_name_Hall '-P 2ybc'
_symmetry_space_group_name_H-M 'P 1 21/c 1'
_atom_sites_solution_hydrogens geom
_atom_sites_solution_primary direct
_atom_sites_solution_secondary difmap
_audit_creation_method SHELXL-97
_cell_angle_alpha 90.00
_cell_angle_beta 99.859(2)
_cell_angle_gamma 90.00
_cell_formula_units_Z 4
_cell_length_a 12.9969(3)
_cell_length_b 7.6546(2)
_cell_length_c 13.4691(4)
_cell_measurement_reflns_used 3367
_cell_measurement_temperature 298(2)
_cell_measurement_theta_max 26.55
_cell_measurement_theta_min 3.07
_cell_volume 1320.20(6)
_computing_cell_refinement 'SAINT-NT (Sheldrick, 2008)'
_computing_data_collection 'Kappa APEX 2 (Bruker AXS, 2004)'
_computing_data_reduction SAINT
_computing_molecular_graphics 'ORTEP-3 (Farrugia)'
_computing_publication_material SHELXTL
_computing_structure_refinement 'SHELXL-97 (Sheldrick, 1997)'
_computing_structure_solution 'SHELXS-97 (Sheldrick, 1990)'
_diffrn_ambient_temperature 298(2)
_diffrn_measured_fraction_theta_full 0.998
_diffrn_measured_fraction_theta_max 0.998
_diffrn_measurement_device_type 'CCD area detector'
_diffrn_measurement_method 'Phi and omega scans'
_diffrn_radiation_monochromator graphite
_diffrn_radiation_source 'fine-focus sealed tube'
_diffrn_radiation_type MoK\a
_diffrn_radiation_wavelength 0.71073
_diffrn_reflns_av_R_equivalents 0.0309
_diffrn_reflns_av_sigmaI/netI 0.0248
_diffrn_reflns_limit_h_max 17
_diffrn_reflns_limit_h_min -17
_diffrn_reflns_limit_k_max 10
_diffrn_reflns_limit_k_min -10
_diffrn_reflns_limit_l_max 17
_diffrn_reflns_limit_l_min -17
_diffrn_reflns_number 14541
_diffrn_reflns_theta_full 27.80
_diffrn_reflns_theta_max 27.80
_diffrn_reflns_theta_min 3.07
_diffrn_standards_decay_% <1%
_exptl_absorpt_coefficient_mu 0.081
_exptl_absorpt_correction_T_max 0.9904
_exptl_absorpt_correction_T_min 0.9368
_exptl_absorpt_correction_type multi-scan
_exptl_absorpt_process_details 'SADABS (Sheldrick, 2004)'
_exptl_crystal_colour colourless
_exptl_crystal_density_diffrn 1.305
_exptl_crystal_density_method 'not measured'
_exptl_crystal_description column
_exptl_crystal_F_000 544
_exptl_crystal_size_max 0.42
_exptl_crystal_size_mid 0.18
_exptl_crystal_size_min 0.12
_refine_diff_density_max 0.180
_refine_diff_density_min -0.171
_refine_diff_density_rms 0.033
_refine_ls_extinction_method none
_refine_ls_goodness_of_fit_ref 1.048
_refine_ls_hydrogen_treatment constr
_refine_ls_matrix_type full
_refine_ls_number_parameters 182
_refine_ls_number_reflns 3112
_refine_ls_number_restraints 0
_refine_ls_restrained_S_all 1.048
_refine_ls_R_factor_all 0.0584
_refine_ls_R_factor_gt 0.0410
_refine_ls_shift/su_max 0.000
_refine_ls_shift/su_mean 0.000
_refine_ls_structure_factor_coef Fsqd
_refine_ls_weighting_details 'calc w=1/[\s^2^(Fo^2^)+(0.0477P)^2^+0.2827P] where P=(Fo^2^+2Fc^2^)/3'
_refine_ls_weighting_scheme calc
_refine_ls_wR_factor_gt 0.0988
_refine_ls_wR_factor_ref 0.1115
_reflns_number_gt 2356
_reflns_number_total 3112
_reflns_threshold_expression >2sigma(I)
_cod_data_source_file b822101d.txt
_cod_data_source_block hoss_24a_0m
_cod_depositor_comments
;
The following automatic conversions were performed:
'_exptl_absorpt_correction_type' value 'multi scan' changed to
'multi-scan' according to
'/home/saulius/struct/CIF-dictionaries/cif_core.dic' dictionary named
'cif_core.dic' version 2.4.1 from 2010-06-29.

Automatic conversion script
Id: cif_fix_enum 1527 2010-12-29 10:47:43Z saulius 
;
_cod_original_sg_symbol_H-M 'P 21/c'
_cod_database_code 7200801

loop_
_symmetry_equiv_pos_as_xyz
'x, y, z'
'-x, y+1/2, -z+1/2'
'-x, -y, -z'
'x, -y-1/2, z-1/2'

loop_
_atom_site_label
_atom_site_type_symbol
_atom_site_fract_x
_atom_site_fract_y
_atom_site_fract_z
_atom_site_U_iso_or_equiv
_atom_site_adp_type
_atom_site_occupancy
_atom_site_symmetry_multiplicity
_atom_site_calc_flag
_atom_site_refinement_flags
_atom_site_disorder_assembly
_atom_site_disorder_group
O1 O 0.40533(7) -0.00751(11) 0.83639(8) 0.0411(3) Uani 1 1 d . . .
H1 H 0.4017 -0.1096 0.8539 0.062 Uiso 1 1 calc R . .
N1 N 0.39889(10) 0.63541(14) 0.88818(9) 0.0444(3) Uani 1 1 d . . .
C1 C 0.27961(10) 0.01611(15) 0.95287(10) 0.0332(3) Uani 1 1 d . . .
C2 C 0.33527(11) -0.00978(18) 1.04814(11) 0.0435(3) Uani 1 1 d . . .
H2 H 0.4052 0.0223 1.0639 0.052 Uiso 1 1 calc R . .
C3 C 0.28451(14) -0.0850(2) 1.12010(12) 0.0530(4) Uani 1 1 d . . .
H3 H 0.3211 -0.1045 1.1848 0.064 Uiso 1 1 calc R . .
C4 C 0.18034(13) -0.1314(2) 1.09709(12) 0.0528(4) Uani 1 1 d . . .
H4 H 0.1477 -0.1814 1.1465 0.063 Uiso 1 1 calc R . .
C5 C 0.12422(11) -0.10459(18) 1.00187(12) 0.0453(3) Uani 1 1 d . . .
H5 H 0.0541 -0.1354 0.9868 0.054 Uiso 1 1 calc R . .
C6 C 0.17440(10) -0.03063(16) 0.92872(10) 0.0354(3) Uani 1 1 d . . .
C7 C 0.13779(10) 0.00557(16) 0.82152(11) 0.0372(3) Uani 1 1 d . . .
C8 C 0.04017(11) -0.01501(19) 0.76171(12) 0.0490(4) Uani 1 1 d . . .
H8 H -0.0156 -0.0601 0.7886 0.059 Uiso 1 1 calc R . .
C9 C 0.02776(13) 0.0331(2) 0.66135(13) 0.0580(4) Uani 1 1 d . . .
H9 H -0.0373 0.0215 0.6207 0.070 Uiso 1 1 calc R . .
C10 C 0.11033(13) 0.0980(2) 0.62073(12) 0.0564(4) Uani 1 1 d . . .
H10 H 0.1003 0.1288 0.5530 0.068 Uiso 1 1 calc R . .
C11 C 0.20801(12) 0.11802(19) 0.67951(11) 0.0465(4) Uani 1 1 d . . .
H11 H 0.2636 0.1619 0.6520 0.056 Uiso 1 1 calc R . .
C12 C 0.22107(10) 0.07134(16) 0.77990(10) 0.0358(3) Uani 1 1 d . . .
C13 C 0.31913(9) 0.08692(15) 0.86048(10) 0.0325(3) Uani 1 1 d . . .
C14 C 0.35086(9) 0.27845(15) 0.87332(9) 0.0324(3) Uani 1 1 d . . .
C15 C 0.28370(12) 0.39872(18) 0.90397(13) 0.0535(4) Uani 1 1 d . . .
H15 H 0.2203 0.3623 0.9201 0.064 Uiso 1 1 calc R . .
C16 C 0.31059(14) 0.57232(19) 0.91059(14) 0.0579(5) Uani 1 1 d . . .
H16 H 0.2641 0.6503 0.9321 0.069 Uiso 1 1 calc R . .
C17 C 0.46422(11) 0.51924(17) 0.86120(12) 0.0442(3) Uani 1 1 d . . .
H17 H 0.5276 0.5593 0.8469 0.053 Uiso 1 1 calc R . .
C18 C 0.44405(10) 0.34141(16) 0.85297(11) 0.0411(3) Uani 1 1 d . . .
H18 H 0.4931 0.2656 0.8339 0.049 Uiso 1 1 calc R . .

loop_
_atom_site_aniso_label
_atom_site_aniso_U_11
_atom_site_aniso_U_22
_atom_site_aniso_U_33
_atom_site_aniso_U_23
_atom_site_aniso_U_13
_atom_site_aniso_U_12
O1 0.0386(5) 0.0252(4) 0.0636(7) 0.0008(4) 0.0203(4) 0.0035(4)
N1 0.0565(7) 0.0263(5) 0.0524(7) -0.0014(5) 0.0144(6) -0.0036(5)
C1 0.0347(7) 0.0226(5) 0.0432(7) -0.0009(5) 0.0090(5) 0.0012(5)
C2 0.0434(8) 0.0386(7) 0.0468(8) -0.0019(6) 0.0034(6) 0.0005(6)
C3 0.0675(10) 0.0505(9) 0.0406(8) 0.0031(7) 0.0084(7) 0.0047(8)
C4 0.0660(10) 0.0455(8) 0.0528(9) 0.0057(7) 0.0271(8) 0.0012(7)
C5 0.0408(7) 0.0394(7) 0.0599(9) 0.0004(6) 0.0200(7) -0.0022(6)
C6 0.0340(7) 0.0265(6) 0.0470(8) -0.0012(5) 0.0105(6) 0.0016(5)
C7 0.0349(7) 0.0282(6) 0.0482(8) -0.0028(5) 0.0064(6) 0.0010(5)
C8 0.0355(7) 0.0464(8) 0.0634(10) -0.0029(7) 0.0034(7) -0.0014(6)
C9 0.0477(9) 0.0602(10) 0.0592(10) -0.0078(8) -0.0102(8) 0.0033(7)
C10 0.0638(10) 0.0578(10) 0.0442(9) -0.0009(7) -0.0004(8) 0.0075(8)
C11 0.0525(9) 0.0420(8) 0.0462(8) 0.0000(6) 0.0116(7) 0.0014(6)
C12 0.0380(7) 0.0255(6) 0.0439(7) -0.0025(5) 0.0076(6) 0.0002(5)
C13 0.0309(6) 0.0241(6) 0.0438(7) -0.0006(5) 0.0100(5) 0.0007(5)
C14 0.0346(6) 0.0248(6) 0.0382(7) 0.0006(5) 0.0075(5) 0.0006(5)
C15 0.0504(9) 0.0309(7) 0.0879(12) -0.0041(7) 0.0364(8) -0.0013(6)
C16 0.0659(10) 0.0285(7) 0.0877(13) -0.0066(7) 0.0371(9) 0.0045(7)
C17 0.0407(7) 0.0323(7) 0.0601(9) 0.0021(6) 0.0100(7) -0.0056(6)
C18 0.0363(7) 0.0280(6) 0.0604(9) -0.0007(6) 0.0125(6) 0.0016(5)

loop_
_atom_type_symbol
_atom_type_description
_atom_type_scat_dispersion_real
_atom_type_scat_dispersion_imag
_atom_type_scat_source
C C 0.0033 0.0016 'International Tables Vol C Tables 4.2.6.8 and 6.1.1.4'
H H 0.0000 0.0000 'International Tables Vol C Tables 4.2.6.8 and 6.1.1.4'
N N 0.0061 0.0033 'International Tables Vol C Tables 4.2.6.8 and 6.1.1.4'
O O 0.0106 0.0060 'International Tables Vol C Tables 4.2.6.8 and 6.1.1.4'

loop_
_geom_angle_atom_site_label_1
_geom_angle_atom_site_label_2
_geom_angle_atom_site_label_3
_geom_angle
_geom_angle_site_symmetry_1
_geom_angle_site_symmetry_3
_geom_angle_publ_flag
C13 O1 H1 109.5 . . ?
C17 N1 C16 116.03(12) . . ?
C2 C1 C6 121.20(13) . . ?
C2 C1 C13 128.01(12) . . ?
C6 C1 C13 110.74(11) . . ?
C1 C2 C3 118.32(14) . . ?
C1 C2 H2 120.8 . . ?
C3 C2 H2 120.8 . . ?
C4 C3 C2 120.97(15) . . ?
C4 C3 H3 119.5 . . ?
C2 C3 H3 119.5 . . ?
C5 C4 C3 120.81(14) . . ?
C5 C4 H4 119.6 . . ?
C3 C4 H4 119.6 . . ?
C4 C5 C6 118.83(14) . . ?
C4 C5 H5 120.6 . . ?
C6 C5 H5 120.6 . . ?
C5 C6 C1 119.87(13) . . ?
C5 C6 C7 131.40(12) . . ?
C1 C6 C7 108.68(11) . . ?
C8 C7 C12 120.11(14) . . ?
C8 C7 C6 131.20(13) . . ?
C12 C7 C6 108.69(11) . . ?
C9 C8 C7 118.56(15) . . ?
C9 C8 H8 120.7 . . ?
C7 C8 H8 120.7 . . ?
C10 C9 C8 121.03(15) . . ?
C10 C9 H9 119.5 . . ?
C8 C9 H9 119.5 . . ?
C9 C10 C11 120.85(15) . . ?
C9 C10 H10 119.6 . . ?
C11 C10 H10 119.6 . . ?
C12 C11 C10 118.58(14) . . ?
C12 C11 H11 120.7 . . ?
C10 C11 H11 120.7 . . ?
C11 C12 C7 120.87(13) . . ?
C11 C12 C13 128.47(12) . . ?
C7 C12 C13 110.62(12) . . ?
O1 C13 C14 107.90(9) . . ?
O1 C13 C1 113.31(10) . . ?
C14 C13 C1 111.82(10) . . ?
O1 C13 C12 113.14(10) . . ?
C14 C13 C12 109.36(10) . . ?
C1 C13 C12 101.25(10) . . ?
C18 C14 C15 116.75(12) . . ?
C18 C14 C13 123.04(11) . . ?
C15 C14 C13 120.19(11) . . ?
C16 C15 C14 119.88(13) . . ?
C16 C15 H15 120.1 . . ?
C14 C15 H15 120.1 . . ?
N1 C16 C15 123.91(13) . . ?
N1 C16 H16 118.0 . . ?
C15 C16 H16 118.0 . . ?
N1 C17 C18 124.07(13) . . ?
N1 C17 H17 118.0 . . ?
C18 C17 H17 118.0 . . ?
C14 C18 C17 119.29(12) . . ?
C14 C18 H18 120.4 . . ?
C17 C18 H18 120.4 . . ?

loop_
_geom_bond_atom_site_label_1
_geom_bond_atom_site_label_2
_geom_bond_distance
_geom_bond_site_symmetry_2
_geom_bond_publ_flag
O1 C13 1.4168(14) . ?
O1 H1 0.8200 . ?
N1 C17 1.3226(18) . ?
N1 C16 1.3268(19) . ?
C1 C2 1.3753(19) . ?
C1 C6 1.3969(18) . ?
C1 C13 1.5248(18) . ?
C2 C3 1.388(2) . ?
C2 H2 0.9300 . ?
C3 C4 1.383(2) . ?
C3 H3 0.9300 . ?
C4 C5 1.378(2) . ?
C4 H4 0.9300 . ?
C5 C6 1.3917(18) . ?
C5 H5 0.9300 . ?
C6 C7 1.4671(19) . ?
C7 C8 1.391(2) . ?
C7 C12 1.3953(18) . ?
C8 C9 1.384(2) . ?
C8 H8 0.9300 . ?
C9 C10 1.378(2) . ?
C9 H9 0.9300 . ?
C10 C11 1.385(2) . ?
C10 H10 0.9300 . ?
C11 C12 1.381(2) . ?
C11 H11 0.9300 . ?
C12 C13 1.5306(18) . ?
C13 C14 1.5248(16) . ?
C14 C18 1.3740(17) . ?
C14 C15 1.3796(18) . ?
C15 C16 1.373(2) . ?
C15 H15 0.9300 . ?
C16 H16 0.9300 . ?
C17 C18 1.3871(18) . ?
C17 H17 0.9300 . ?
C18 H18 0.9300 . ?

loop_
_geom_torsion_atom_site_label_1
_geom_torsion_atom_site_label_2
_geom_torsion_atom_site_label_3
_geom_torsion_atom_site_label_4
_geom_torsion
_geom_torsion_site_symmetry_1
_geom_torsion_site_symmetry_2
_geom_torsion_site_symmetry_3
_geom_torsion_site_symmetry_4
_geom_torsion_publ_flag
C6 C1 C2 C3 0.5(2) . . . . ?
C13 C1 C2 C3 -176.56(12) . . . . ?
C1 C2 C3 C4 -0.6(2) . . . . ?
C2 C3 C4 C5 0.2(2) . . . . ?
C3 C4 C5 C6 0.4(2) . . . . ?
C4 C5 C6 C1 -0.5(2) . . . . ?
C4 C5 C6 C7 176.65(13) . . . . ?
C2 C1 C6 C5 0.09(19) . . . . ?
C13 C1 C6 C5 177.57(11) . . . . ?
C2 C1 C6 C7 -177.66(11) . . . . ?
C13 C1 C6 C7 -0.17(14) . . . . ?
C5 C6 C7 C8 3.7(2) . . . . ?
C1 C6 C7 C8 -178.87(13) . . . . ?
C5 C6 C7 C12 -176.33(13) . . . . ?
C1 C6 C7 C12 1.06(14) . . . . ?
C12 C7 C8 C9 -0.8(2) . . . . ?
C6 C7 C8 C9 179.09(13) . . . . ?
C7 C8 C9 C10 0.8(2) . . . . ?
C8 C9 C10 C11 -0.4(3) . . . . ?
C9 C10 C11 C12 0.0(2) . . . . ?
C10 C11 C12 C7 -0.1(2) . . . . ?
C10 C11 C12 C13 -177.61(13) . . . . ?
C8 C7 C12 C11 0.46(19) . . . . ?
C6 C7 C12 C11 -179.48(12) . . . . ?
C8 C7 C12 C13 178.41(11) . . . . ?
C6 C7 C12 C13 -1.52(14) . . . . ?
C2 C1 C13 O1 55.13(17) . . . . ?
C6 C1 C13 O1 -122.13(11) . . . . ?
C2 C1 C13 C14 -67.07(16) . . . . ?
C6 C1 C13 C14 115.66(11) . . . . ?
C2 C1 C13 C12 176.59(12) . . . . ?
C6 C1 C13 C12 -0.67(13) . . . . ?
C11 C12 C13 O1 -59.32(17) . . . . ?
C7 C12 C13 O1 122.92(11) . . . . ?
C11 C12 C13 C14 60.97(17) . . . . ?
C7 C12 C13 C14 -116.79(11) . . . . ?
C11 C12 C13 C1 179.10(13) . . . . ?
C7 C12 C13 C1 1.34(12) . . . . ?
O1 C13 C14 C18 6.33(17) . . . . ?
C1 C13 C14 C18 131.58(13) . . . . ?
C12 C13 C14 C18 -117.11(14) . . . . ?
O1 C13 C14 C15 -175.54(13) . . . . ?
C1 C13 C14 C15 -50.29(17) . . . . ?
C12 C13 C14 C15 61.01(16) . . . . ?
C18 C14 C15 C16 1.5(2) . . . . ?
C13 C14 C15 C16 -176.79(15) . . . . ?
C17 N1 C16 C15 -2.2(3) . . . . ?
C14 C15 C16 N1 0.6(3) . . . . ?
C16 N1 C17 C18 1.8(2) . . . . ?
C15 C14 C18 C17 -1.8(2) . . . . ?
C13 C14 C18 C17 176.36(13) . . . . ?
N1 C17 C18 C14 0.2(2) . . . . ?

loop_
_cod_related_entry_id
_cod_related_entry_database
_cod_related_entry_code
1 ChemSpider 9304139
